data_4065175
loop_
_publ_author_name
'Zlatogorsky, Sergey'
'Muryn, Christopher A.'
'Tuna, Floriana'
'Evans, David J.'
'Ingleson, Michael J.'

_publ_section_title
;
 Synthesis, Structures, and Reactivity of Chelating
 Bis-N-Heterocyclic-Carbene Complexes of Iron(II)
;
_journal_issue 18
_journal_name_full Organometallics
_journal_page_first 4974
_journal_paper_doi 10.1021/om200605b
_journal_volume 30
_journal_year 2011
_chemical_formula_moiety 'C31 H40 Fe I2 N4'
_chemical_formula_sum 'C31 H40 Fe I2 N4'
_chemical_formula_weight 778.32
_chemical_name_systematic
; 
 ? 
;
_space_group_IT_number 19
_symmetry_cell_setting orthorhombic
_symmetry_space_group_name_Hall 'P 2ac 2ab'
_symmetry_space_group_name_H-M 'P 21 21 21'
_atom_sites_solution_hydrogens geom
_atom_sites_solution_primary direct
_atom_sites_solution_secondary difmap
_audit_creation_method SHELXL-97
_cell_angle_alpha 90.00
_cell_angle_beta 90.00
_cell_angle_gamma 90.00
_cell_formula_units_Z 4
_cell_length_a 12.7852(3)
_cell_length_b 14.1136(3)
_cell_length_c 18.2078(3)
_cell_measurement_reflns_used 10192
_cell_measurement_temperature 100(2)
_cell_measurement_theta_max 28.5170
_cell_measurement_theta_min 2.8816
_cell_volume 3285.51(12)
_computing_cell_refinement
;
CrysAlis RED, Oxford Diffraction Ltd.,
Version 1.171.33.52 (release 06-11-2009 CrysAlis171 .NET)
(compiled Nov  6 2009,16:24:50)
;
_computing_data_collection
;
CrysAlis CCD, Oxford Diffraction Ltd.,
Version 1.171.33.52 (release 06-11-2009 CrysAlis171 .NET)
(compiled Nov  6 2009,16:24:50)
;
_computing_data_reduction
;
CrysAlis RED, Oxford Diffraction Ltd.,
Version 1.171.33.52 (release 06-11-2009 CrysAlis171 .NET)
(compiled Nov  6 2009,16:24:50)
;
_computing_molecular_graphics 'SHELXL-97 (Sheldrick, 1997)'
_computing_publication_material 'SHELXL-97 (Sheldrick, 1997)'
_computing_structure_refinement 'SHELXL-97 (Sheldrick, 1997)'
_computing_structure_solution 'SHELXS-97 (Sheldrick, 1990)'
_diffrn_ambient_temperature 100(2)
_diffrn_detector_area_resol_mean 8.3367
_diffrn_measured_fraction_theta_full 0.994
_diffrn_measured_fraction_theta_max 0.994
_diffrn_measurement_device_type 'Oxford Diffraction XCalibur 2'
_diffrn_measurement_method 'phi and omega'
_diffrn_radiation_monochromator graphite
_diffrn_radiation_source 'Enhance (Mo) X-ray Source'
_diffrn_radiation_type MoK\a
_diffrn_radiation_wavelength 0.71073
_diffrn_reflns_av_R_equivalents 0.0393
_diffrn_reflns_av_sigmaI/netI 0.0559
_diffrn_reflns_limit_h_max 13
_diffrn_reflns_limit_h_min -15
_diffrn_reflns_limit_k_max 16
_diffrn_reflns_limit_k_min -15
_diffrn_reflns_limit_l_max 21
_diffrn_reflns_limit_l_min -21
_diffrn_reflns_number 19358
_diffrn_reflns_theta_full 25.03
_diffrn_reflns_theta_max 25.03
_diffrn_reflns_theta_min 3.72
_exptl_absorpt_coefficient_mu 2.363
_exptl_absorpt_correction_T_max 1.00000
_exptl_absorpt_correction_T_min 0.65690
_exptl_absorpt_correction_type multi-scan
_exptl_absorpt_process_details
; 
CrysAlisPro, Oxford Diffraction Ltd.,
Version 1.171.33.52 (release 06-11-2009 CrysAlis171 .NET)
(compiled Nov  6 2009,16:24:50)
Empirical absorption correction using spherical harmonics,
 implemented in SCALE3 ABSPACK scaling algorithm. 
;
_exptl_crystal_colour colorless
_exptl_crystal_density_diffrn 1.573
_exptl_crystal_density_method 'not measured'
_exptl_crystal_description needle
_exptl_crystal_F_000 1544
_exptl_crystal_size_max 0.5
_exptl_crystal_size_mid 0.3
_exptl_crystal_size_min 0.1
_refine_diff_density_max 1.187
_refine_diff_density_min -0.435
_refine_diff_density_rms 0.081
_refine_ls_abs_structure_details 'Flack H D (1983), Acta Cryst. A39, 876-881'
_refine_ls_abs_structure_Flack -0.038(19)
_refine_ls_extinction_method none
_refine_ls_goodness_of_fit_ref 0.881
_refine_ls_hydrogen_treatment constr
_refine_ls_matrix_type full
_refine_ls_number_parameters 351
_refine_ls_number_reflns 5789
_refine_ls_number_restraints 0
_refine_ls_restrained_S_all 0.881
_refine_ls_R_factor_all 0.0383
_refine_ls_R_factor_gt 0.0268
_refine_ls_shift/su_max 0.001
_refine_ls_shift/su_mean 0.000
_refine_ls_structure_factor_coef Fsqd
_refine_ls_weighting_details 'calc w=1/[\s^2^(Fo^2^)+(0.0238P)^2^+0.0000P] where P=(Fo^2^+2Fc^2^)/3'
_refine_ls_weighting_scheme calc
_refine_ls_wR_factor_gt 0.0485
_refine_ls_wR_factor_ref 0.0499
_reflns_number_gt 4660
_reflns_number_total 5789
_reflns_threshold_expression >2sigma(I)
_cod_data_source_file om200605b_si_001.cif
_cod_data_source_block c:\workdo~1\crystals\omji65~1\omji65\omji65
_cod_depositor_comments 'Adding full bibliography for 4065173--4065179.cif.'
_cod_original_sg_symbol_H-M P212121
_cod_database_code 4065175

loop_
_symmetry_equiv_pos_as_xyz
'x, y, z'
'-x+1/2, -y, z+1/2'
'x+1/2, -y+1/2, -z'
'-x, y+1/2, -z+1/2'

loop_
_atom_site_label
_atom_site_type_symbol
_atom_site_fract_x
_atom_site_fract_y
_atom_site_fract_z
_atom_site_U_iso_or_equiv
_atom_site_adp_type
_atom_site_occupancy
_atom_site_symmetry_multiplicity
_atom_site_calc_flag
_atom_site_refinement_flags
Fe1 Fe 0.74370(6) 0.39199(4) 0.64573(3) 0.01624(14) Uani 1 1 d .
I1 I 0.75150(3) 0.44468(2) 0.510123(13) 0.02948(8) Uani 1 1 d .
I2 I 0.70211(2) 0.21411(2) 0.674238(17) 0.02580(8) Uani 1 1 d .
N1 N 0.8496(3) 0.4255(2) 0.79121(18) 0.0143(9) Uani 1 1 d .
N2 N 0.9735(3) 0.4230(2) 0.71281(18) 0.0136(9) Uani 1 1 d .
N3 N 0.6685(3) 0.4746(2) 0.78756(18) 0.0158(9) Uani 1 1 d .
N4 N 0.5643(3) 0.5311(2) 0.70646(19) 0.0177(9) Uani 1 1 d .
C1 C 0.8683(4) 0.4170(3) 0.7177(2) 0.0155(10) Uani 1 1 d .
C2 C 0.9408(3) 0.4357(3) 0.8302(2) 0.0159(9) Uani 1 1 d .
H2 H 0.9474 0.4427 0.8819 0.019 Uiso 1 1 calc R
C3 C 1.0184(4) 0.4340(3) 0.7811(2) 0.0184(10) Uani 1 1 d .
H3 H 1.0910 0.4394 0.7913 0.022 Uiso 1 1 calc R
C4 C 0.7462(4) 0.4145(2) 0.8236(2) 0.0166(9) Uani 1 1 d .
H4A H 0.7496 0.4310 0.8764 0.020 Uiso 1 1 calc R
H4B H 0.7243 0.3475 0.8196 0.020 Uiso 1 1 calc R
C5 C 0.6476(4) 0.4706(3) 0.7145(2) 0.0168(10) Uani 1 1 d .
C6 C 0.5355(4) 0.5695(3) 0.7733(2) 0.0240(12) Uani 1 1 d .
H6 H 0.4800 0.6130 0.7816 0.029 Uiso 1 1 calc R
C7 C 0.5998(3) 0.5343(3) 0.8238(3) 0.0199(10) Uani 1 1 d .
H7 H 0.5988 0.5476 0.8749 0.024 Uiso 1 1 calc R
C8 C 1.0287(4) 0.4221(3) 0.6432(2) 0.0170(11) Uani 1 1 d .
C9 C 1.0570(4) 0.5094(3) 0.6129(3) 0.0203(12) Uani 1 1 d .
C10 C 1.1036(4) 0.5068(4) 0.5435(2) 0.0233(13) Uani 1 1 d .
H10 H 1.1227 0.5646 0.5204 0.028 Uiso 1 1 calc R
C11 C 1.1225(4) 0.4224(3) 0.5078(3) 0.0266(12) Uani 1 1 d .
H11 H 1.1537 0.4224 0.4605 0.032 Uiso 1 1 calc R
C12 C 1.0955(4) 0.3374(3) 0.5415(2) 0.0254(12) Uani 1 1 d .
H12 H 1.1100 0.2794 0.5169 0.030 Uiso 1 1 calc R
C13 C 1.0485(4) 0.3350(3) 0.6095(2) 0.0190(11) Uani 1 1 d .
C14 C 1.0360(4) 0.6032(3) 0.6508(3) 0.0228(12) Uani 1 1 d .
H14 H 1.0255 0.5897 0.7043 0.027 Uiso 1 1 calc R
C15 C 1.1280(4) 0.6718(3) 0.6440(3) 0.0365(14) Uani 1 1 d .
H15A H 1.1332 0.6943 0.5932 0.055 Uiso 1 1 calc R
H15B H 1.1929 0.6392 0.6576 0.055 Uiso 1 1 calc R
H15C H 1.1170 0.7259 0.6769 0.055 Uiso 1 1 calc R
C16 C 0.9359(4) 0.6474(3) 0.6220(3) 0.0363(14) Uani 1 1 d .
H16A H 0.9420 0.6573 0.5689 0.055 Uiso 1 1 calc R
H16B H 0.9243 0.7085 0.6463 0.055 Uiso 1 1 calc R
H16C H 0.8769 0.6051 0.6321 0.055 Uiso 1 1 calc R
C17 C 1.0232(4) 0.2405(3) 0.6456(3) 0.0225(12) Uani 1 1 d .
H17 H 0.9711 0.2523 0.6855 0.027 Uiso 1 1 calc R
C18 C 1.1211(4) 0.1989(3) 0.6805(3) 0.0279(12) Uani 1 1 d .
H18A H 1.1736 0.1870 0.6424 0.042 Uiso 1 1 calc R
H18B H 1.1035 0.1393 0.7051 0.042 Uiso 1 1 calc R
H18C H 1.1492 0.2437 0.7165 0.042 Uiso 1 1 calc R
C19 C 0.9744(4) 0.1706(3) 0.5908(3) 0.0287(13) Uani 1 1 d .
H19A H 0.9151 0.2008 0.5660 0.043 Uiso 1 1 calc R
H19B H 0.9500 0.1142 0.6172 0.043 Uiso 1 1 calc R
H19C H 1.0268 0.1521 0.5543 0.043 Uiso 1 1 calc R
C20 C 0.5122(4) 0.5469(3) 0.6378(2) 0.0214(11) Uani 1 1 d .
C21 C 0.4416(4) 0.4769(3) 0.6131(3) 0.0216(12) Uani 1 1 d .
C22 C 0.3928(4) 0.4930(4) 0.5471(3) 0.0266(13) Uani 1 1 d .
H22 H 0.3466 0.4464 0.5281 0.032 Uiso 1 1 calc R
C23 C 0.4092(4) 0.5750(3) 0.5076(3) 0.0302(12) Uani 1 1 d .
H23 H 0.3740 0.5842 0.4622 0.036 Uiso 1 1 calc R
C24 C 0.4761(4) 0.6436(4) 0.5334(2) 0.0280(13) Uani 1 1 d .
H24 H 0.4867 0.6998 0.5056 0.034 Uiso 1 1 calc R
C25 C 0.5286(4) 0.6316(4) 0.5998(3) 0.0282(13) Uani 1 1 d .
C26 C 0.5980(4) 0.7107(4) 0.6287(3) 0.0327(12) Uani 1 1 d .
H26 H 0.6324 0.6883 0.6749 0.039 Uiso 1 1 calc R
C27 C 0.6827(4) 0.7375(4) 0.5740(3) 0.0471(16) Uani 1 1 d .
H27A H 0.7188 0.6801 0.5574 0.071 Uiso 1 1 calc R
H27B H 0.7329 0.7801 0.5976 0.071 Uiso 1 1 calc R
H27C H 0.6508 0.7694 0.5318 0.071 Uiso 1 1 calc R
C28 C 0.5305(5) 0.7983(4) 0.6471(3) 0.0447(16) Uani 1 1 d .
H28A H 0.4929 0.8189 0.6030 0.067 Uiso 1 1 calc R
H28B H 0.5757 0.8498 0.6644 0.067 Uiso 1 1 calc R
H28C H 0.4801 0.7819 0.6856 0.067 Uiso 1 1 calc R
C29 C 0.4140(4) 0.3908(3) 0.6592(3) 0.0265(12) Uani 1 1 d .
H29 H 0.4722 0.3801 0.6949 0.032 Uiso 1 1 calc R
C30 C 0.3142(4) 0.4140(3) 0.7035(3) 0.0349(13) Uani 1 1 d .
H30A H 0.3264 0.4705 0.7335 0.052 Uiso 1 1 calc R
H30B H 0.2969 0.3604 0.7355 0.052 Uiso 1 1 calc R
H30C H 0.2561 0.4257 0.6696 0.052 Uiso 1 1 calc R
C31 C 0.4006(4) 0.3010(4) 0.6144(3) 0.0358(14) Uani 1 1 d .
H31A H 0.3388 0.3070 0.5829 0.054 Uiso 1 1 calc R
H31B H 0.3917 0.2469 0.6475 0.054 Uiso 1 1 calc R
H31C H 0.4627 0.2911 0.5838 0.054 Uiso 1 1 calc R

loop_
_atom_site_aniso_label
_atom_site_aniso_U_11
_atom_site_aniso_U_22
_atom_site_aniso_U_33
_atom_site_aniso_U_23
_atom_site_aniso_U_13
_atom_site_aniso_U_12
Fe1 0.0168(4) 0.0188(3) 0.0132(3) -0.0006(2) -0.0002(3) 0.0000(3)
I1 0.03700(19) 0.03653(17) 0.01491(13) 0.00380(13) 0.00039(17) -0.00403(18)
I2 0.02512(18) 0.02209(15) 0.03020(16) -0.00049(15) 0.00247(15) -0.00750(15)
N1 0.015(2) 0.013(2) 0.0146(19) 0.0016(15) -0.0030(16) 0.0028(16)
N2 0.014(2) 0.011(2) 0.0164(19) 0.0003(15) 0.0015(16) -0.0008(16)
N3 0.014(2) 0.021(2) 0.0124(19) 0.0002(15) 0.0000(16) -0.0003(16)
N4 0.022(2) 0.015(2) 0.0155(19) -0.0011(16) 0.0020(18) 0.0022(17)
C1 0.020(3) 0.007(2) 0.019(2) 0.0019(18) 0.001(2) 0.0052(19)
C2 0.017(3) 0.013(2) 0.018(2) 0.001(2) -0.002(2) -0.0018(19)
C3 0.018(3) 0.017(3) 0.020(2) -0.001(2) -0.006(2) 0.003(2)
C4 0.014(2) 0.018(2) 0.0173(19) 0.0003(16) 0.006(3) 0.000(2)
C5 0.015(3) 0.019(3) 0.017(2) 0.0037(19) 0.002(2) -0.004(2)
C6 0.020(3) 0.021(3) 0.031(3) -0.001(2) 0.005(2) 0.007(2)
C7 0.022(3) 0.019(2) 0.018(2) -0.004(2) -0.001(2) 0.006(2)
C8 0.015(3) 0.020(3) 0.016(2) -0.002(2) -0.001(2) 0.001(2)
C9 0.019(3) 0.016(3) 0.026(3) 0.002(2) -0.003(2) 0.001(2)
C10 0.031(4) 0.023(3) 0.016(3) 0.005(2) 0.004(2) -0.002(2)
C11 0.026(3) 0.033(3) 0.021(3) 0.002(2) 0.003(2) -0.003(2)
C12 0.025(3) 0.022(3) 0.029(3) -0.008(2) 0.004(2) -0.001(2)
C13 0.013(3) 0.023(3) 0.021(3) -0.005(2) 0.000(2) -0.001(2)
C14 0.029(3) 0.015(2) 0.025(3) 0.003(2) 0.004(2) 0.004(2)
C15 0.041(4) 0.030(3) 0.038(3) -0.012(2) 0.001(3) -0.007(3)
C16 0.038(4) 0.019(3) 0.051(4) 0.000(3) -0.001(3) 0.005(3)
C17 0.021(3) 0.017(3) 0.029(3) -0.003(2) 0.009(2) -0.002(2)
C18 0.030(3) 0.023(3) 0.030(3) 0.004(2) 0.004(2) -0.004(2)
C19 0.028(4) 0.021(3) 0.038(3) -0.002(2) 0.004(2) -0.002(2)
C20 0.022(3) 0.022(3) 0.021(2) 0.003(2) 0.000(2) 0.007(2)
C21 0.024(3) 0.019(3) 0.022(3) -0.001(2) 0.001(2) 0.008(2)
C22 0.022(4) 0.029(3) 0.029(3) 0.000(2) -0.003(2) 0.002(2)
C23 0.026(3) 0.040(3) 0.025(3) 0.004(3) -0.005(2) 0.015(2)
C24 0.035(4) 0.028(3) 0.021(3) 0.009(2) -0.001(2) 0.005(3)
C25 0.026(3) 0.026(3) 0.032(3) 0.003(2) 0.001(2) 0.004(2)
C26 0.037(4) 0.030(3) 0.031(3) 0.008(3) -0.011(2) -0.007(3)
C27 0.042(4) 0.042(4) 0.057(4) 0.016(3) -0.006(3) -0.006(3)
C28 0.056(4) 0.033(3) 0.045(3) -0.005(3) -0.004(3) 0.001(3)
C29 0.018(3) 0.026(3) 0.035(3) 0.004(2) -0.004(2) -0.004(2)
C30 0.024(3) 0.041(3) 0.039(3) 0.004(2) 0.002(2) -0.007(2)
C31 0.033(4) 0.033(3) 0.041(3) 0.008(3) -0.008(3) 0.000(3)

loop_
_atom_type_symbol
_atom_type_description
_atom_type_scat_dispersion_real
_atom_type_scat_dispersion_imag
_atom_type_scat_source
C C 0.0033 0.0016 'International Tables Vol C Tables 4.2.6.8 and 6.1.1.4'
H H 0.0000 0.0000 'International Tables Vol C Tables 4.2.6.8 and 6.1.1.4'
N N 0.0061 0.0033 'International Tables Vol C Tables 4.2.6.8 and 6.1.1.4'
Fe Fe 0.3463 0.8444 'International Tables Vol C Tables 4.2.6.8 and 6.1.1.4'
I I -0.4742 1.8119 'International Tables Vol C Tables 4.2.6.8 and 6.1.1.4'

loop_
_geom_angle_atom_site_label_1
_geom_angle_atom_site_label_2
_geom_angle_atom_site_label_3
_geom_angle
C5 Fe1 C1 89.03(17)
C5 Fe1 I1 116.48(12)
C1 Fe1 I1 121.38(12)
C5 Fe1 I2 105.83(11)
C1 Fe1 I2 101.09(11)
I1 Fe1 I2 118.28(2)
C1 N1 C2 111.6(4)
C1 N1 C4 123.1(3)
C2 N1 C4 125.0(3)
C1 N2 C3 111.3(3)
C1 N2 C8 122.8(4)
C3 N2 C8 125.9(4)
C5 N3 C7 111.6(4)
C5 N3 C4 123.3(3)
C7 N3 C4 124.8(3)
C5 N4 C6 110.9(4)
C5 N4 C20 123.3(4)
C6 N4 C20 125.7(4)
N2 C1 N1 103.5(4)
N2 C1 Fe1 136.7(3)
N1 C1 Fe1 119.7(3)
C3 C2 N1 106.4(4)
C3 C2 H2 126.8
N1 C2 H2 126.8
C2 C3 N2 107.3(4)
C2 C3 H3 126.4
N2 C3 H3 126.4
N1 C4 N3 112.0(3)
N1 C4 H4A 109.2
N3 C4 H4A 109.2
N1 C4 H4B 109.2
N3 C4 H4B 109.2
H4A C4 H4B 107.9
N3 C5 N4 103.3(4)
N3 C5 Fe1 119.8(3)
N4 C5 Fe1 136.7(3)
C7 C6 N4 107.3(4)
C7 C6 H6 126.3
N4 C6 H6 126.3
C6 C7 N3 106.9(4)
C6 C7 H7 126.6
N3 C7 H7 126.6
C13 C8 C9 123.7(4)
C13 C8 N2 118.7(4)
C9 C8 N2 117.6(4)
C10 C9 C8 116.4(4)
C10 C9 C14 120.7(4)
C8 C9 C14 122.9(4)
C11 C10 C9 121.6(5)
C11 C10 H10 119.2
C9 C10 H10 119.2
C10 C11 C12 119.6(4)
C10 C11 H11 120.2
C12 C11 H11 120.2
C13 C12 C11 121.7(4)
C13 C12 H12 119.1
C11 C12 H12 119.1
C12 C13 C8 116.9(4)
C12 C13 C17 120.2(4)
C8 C13 C17 122.9(4)
C9 C14 C16 110.5(4)
C9 C14 C15 112.3(4)
C16 C14 C15 111.1(4)
C9 C14 H14 107.6
C16 C14 H14 107.6
C15 C14 H14 107.6
C14 C15 H15A 109.5
C14 C15 H15B 109.5
H15A C15 H15B 109.5
C14 C15 H15C 109.5
H15A C15 H15C 109.5
H15B C15 H15C 109.5
C14 C16 H16A 109.5
C14 C16 H16B 109.5
H16A C16 H16B 109.5
C14 C16 H16C 109.5
H16A C16 H16C 109.5
H16B C16 H16C 109.5
C18 C17 C13 110.1(4)
C18 C17 C19 111.0(4)
C13 C17 C19 111.7(4)
C18 C17 H17 108.0
C13 C17 H17 108.0
C19 C17 H17 108.0
C17 C18 H18A 109.5
C17 C18 H18B 109.5
H18A C18 H18B 109.5
C17 C18 H18C 109.5
H18A C18 H18C 109.5
H18B C18 H18C 109.5
C17 C19 H19A 109.5
C17 C19 H19B 109.5
H19A C19 H19B 109.5
C17 C19 H19C 109.5
H19A C19 H19C 109.5
H19B C19 H19C 109.5
C25 C20 C21 122.5(4)
C25 C20 N4 119.7(4)
C21 C20 N4 117.7(4)
C22 C21 C20 116.9(4)
C22 C21 C29 120.7(5)
C20 C21 C29 122.2(4)
C21 C22 C23 121.8(5)
C21 C22 H22 119.1
C23 C22 H22 119.1
C24 C23 C22 120.5(5)
C24 C23 H23 119.7
C22 C23 H23 119.7
C23 C24 C25 120.7(5)
C23 C24 H24 119.6
C25 C24 H24 119.6
C24 C25 C20 117.5(5)
C24 C25 C26 119.5(4)
C20 C25 C26 123.0(4)
C27 C26 C25 111.8(4)
C27 C26 C28 109.9(4)
C25 C26 C28 109.7(4)
C27 C26 H26 108.4
C25 C26 H26 108.4
C28 C26 H26 108.4
C26 C27 H27A 109.5
C26 C27 H27B 109.5
H27A C27 H27B 109.5
C26 C27 H27C 109.5
H27A C27 H27C 109.5
H27B C27 H27C 109.5
C26 C28 H28A 109.5
C26 C28 H28B 109.5
H28A C28 H28B 109.5
C26 C28 H28C 109.5
H28A C28 H28C 109.5
H28B C28 H28C 109.5
C31 C29 C21 113.4(4)
C31 C29 C30 111.4(4)
C21 C29 C30 108.2(4)
C31 C29 H29 107.9
C21 C29 H29 107.9
C30 C29 H29 107.9
C29 C30 H30A 109.5
C29 C30 H30B 109.5
H30A C30 H30B 109.5
C29 C30 H30C 109.5
H30A C30 H30C 109.5
H30B C30 H30C 109.5
C29 C31 H31A 109.5
C29 C31 H31B 109.5
H31A C31 H31B 109.5
C29 C31 H31C 109.5
H31A C31 H31C 109.5
H31B C31 H31C 109.5

loop_
_geom_bond_atom_site_label_1
_geom_bond_atom_site_label_2
_geom_bond_distance
Fe1 C5 2.075(4)
Fe1 C1 2.092(5)
Fe1 I1 2.5806(5)
Fe1 I2 2.6181(6)
N1 C1 1.366(5)
N1 C2 1.373(5)
N1 C4 1.455(5)
N2 C1 1.350(6)
N2 C3 1.378(5)
N2 C8 1.450(5)
N3 C5 1.358(5)
N3 C7 1.385(5)
N3 C4 1.462(5)
N4 C5 1.374(5)
N4 C6 1.382(6)
N4 C20 1.434(5)
C2 C3 1.335(6)
C2 H2 0.9500
C3 H3 0.9500
C4 H4A 0.9900
C4 H4B 0.9900
C6 C7 1.329(6)
C6 H6 0.9500
C7 H7 0.9500
C8 C13 1.398(6)
C8 C9 1.399(6)
C9 C10 1.396(7)
C9 C14 1.517(6)
C10 C11 1.378(6)
C10 H10 0.9500
C11 C12 1.392(6)
C11 H11 0.9500
C12 C13 1.377(6)
C12 H12 0.9500
C13 C17 1.521(6)
C14 C16 1.518(7)
C14 C15 1.529(7)
C14 H14 1.0000
C15 H15A 0.9800
C15 H15B 0.9800
C15 H15C 0.9800
C16 H16A 0.9800
C16 H16B 0.9800
C16 H16C 0.9800
C17 C18 1.521(6)
C17 C19 1.535(6)
C17 H17 1.0000
C18 H18A 0.9800
C18 H18B 0.9800
C18 H18C 0.9800
C19 H19A 0.9800
C19 H19B 0.9800
C19 H19C 0.9800
C20 C25 1.396(6)
C20 C21 1.412(7)
C21 C22 1.374(7)
C21 C29 1.518(6)
C22 C23 1.379(6)
C22 H22 0.9500
C23 C24 1.375(7)
C23 H23 0.9500
C24 C25 1.394(6)
C24 H24 0.9500
C25 C26 1.519(7)
C26 C27 1.519(7)
C26 C28 1.545(7)
C26 H26 1.0000
C27 H27A 0.9800
C27 H27B 0.9800
C27 H27C 0.9800
C28 H28A 0.9800
C28 H28B 0.9800
C28 H28C 0.9800
C29 C31 1.518(6)
C29 C30 1.544(7)
C29 H29 1.0000
C30 H30A 0.9800
C30 H30B 0.9800
C30 H30C 0.9800
C31 H31A 0.9800
C31 H31B 0.9800
C31 H31C 0.9800

loop_
_geom_torsion_atom_site_label_1
_geom_torsion_atom_site_label_2
_geom_torsion_atom_site_label_3
_geom_torsion_atom_site_label_4
_geom_torsion
C3 N2 C1 N1 0.5(4)
C8 N2 C1 N1 -176.9(3)
C3 N2 C1 Fe1 -175.2(3)
C8 N2 C1 Fe1 7.3(6)
C2 N1 C1 N2 -0.4(4)
C4 N1 C1 N2 -174.3(3)
C2 N1 C1 Fe1 176.2(3)
C4 N1 C1 Fe1 2.3(5)
C5 Fe1 C1 N2 -152.4(4)
I1 Fe1 C1 N2 -31.6(5)
I2 Fe1 C1 N2 101.7(4)
C5 Fe1 C1 N1 32.4(3)
I1 Fe1 C1 N1 153.2(2)
I2 Fe1 C1 N1 -73.6(3)
C1 N1 C2 C3 0.2(5)
C4 N1 C2 C3 173.9(4)
N1 C2 C3 N2 0.2(5)
C1 N2 C3 C2 -0.4(5)
C8 N2 C3 C2 176.9(4)
C1 N1 C4 N3 -52.3(5)
C2 N1 C4 N3 134.6(4)
C5 N3 C4 N1 57.2(5)
C7 N3 C4 N1 -130.1(4)
C7 N3 C5 N4 0.8(5)
C4 N3 C5 N4 174.3(4)
C7 N3 C5 Fe1 176.7(3)
C4 N3 C5 Fe1 -9.8(5)
C6 N4 C5 N3 -0.6(5)
C20 N4 C5 N3 -177.5(4)
C6 N4 C5 Fe1 -175.4(4)
C20 N4 C5 Fe1 7.7(7)
C1 Fe1 C5 N3 -28.7(3)
I1 Fe1 C5 N3 -153.7(3)
I2 Fe1 C5 N3 72.6(3)
C1 Fe1 C5 N4 145.4(4)
I1 Fe1 C5 N4 20.4(5)
I2 Fe1 C5 N4 -113.3(4)
C5 N4 C6 C7 0.2(5)
C20 N4 C6 C7 177.0(4)
N4 C6 C7 N3 0.3(5)
C5 N3 C7 C6 -0.7(5)
C4 N3 C7 C6 -174.1(4)
C1 N2 C8 C13 -81.7(5)
C3 N2 C8 C13 101.2(5)
C1 N2 C8 C9 96.9(5)
C3 N2 C8 C9 -80.2(6)
C13 C8 C9 C10 2.8(7)
N2 C8 C9 C10 -175.7(4)
C13 C8 C9 C14 -179.2(5)
N2 C8 C9 C14 2.3(7)
C8 C9 C10 C11 -1.3(7)
C14 C9 C10 C11 -179.4(4)
C9 C10 C11 C12 -0.5(7)
C10 C11 C12 C13 1.2(7)
C11 C12 C13 C8 0.2(7)
C11 C12 C13 C17 -178.1(4)
C9 C8 C13 C12 -2.2(7)
N2 C8 C13 C12 176.3(4)
C9 C8 C13 C17 176.0(5)
N2 C8 C13 C17 -5.5(7)
C10 C9 C14 C16 81.3(6)
C8 C9 C14 C16 -96.6(5)
C10 C9 C14 C15 -43.4(6)
C8 C9 C14 C15 138.7(5)
C12 C13 C17 C18 79.6(6)
C8 C13 C17 C18 -98.6(5)
C12 C13 C17 C19 -44.2(6)
C8 C13 C17 C19 137.6(5)
C5 N4 C20 C25 -105.7(5)
C6 N4 C20 C25 77.8(6)
C5 N4 C20 C21 77.4(6)
C6 N4 C20 C21 -99.0(5)
C25 C20 C21 C22 3.5(7)
N4 C20 C21 C22 -179.7(4)
C25 C20 C21 C29 -172.1(4)
N4 C20 C21 C29 4.6(7)
C20 C21 C22 C23 -2.0(7)
C29 C21 C22 C23 173.7(4)
C21 C22 C23 C24 0.3(8)
C22 C23 C24 C25 0.0(8)
C23 C24 C25 C20 1.4(8)
C23 C24 C25 C26 -177.1(5)
C21 C20 C25 C24 -3.2(8)
N4 C20 C25 C24 -179.9(4)
C21 C20 C25 C26 175.2(5)
N4 C20 C25 C26 -1.5(7)
C24 C25 C26 C27 -57.0(6)
C20 C25 C26 C27 124.6(5)
C24 C25 C26 C28 65.2(6)
C20 C25 C26 C28 -113.2(5)
C22 C21 C29 C31 42.0(7)
C20 C21 C29 C31 -142.5(5)
C22 C21 C29 C30 -82.1(6)
C20 C21 C29 C30 93.4(5)
